data_7234520
loop_
_publ_author_name
'Shiv Kumar'
'Deepak Kumar'
'Yogesh Patil'
'Satish Patil'

_publ_section_title
;
 Fluoranthene derivatives as blue fluorescent materials for non-doped
 organic light-emitting diodes
;
_journal_name_full 'Journal of Materials Chemistry C'
_journal_page_first 193
_journal_page_last 200
_journal_paper_doi 10.1039/C5TC02926K
_journal_volume 4
_journal_year 2016
_chemical_formula_moiety 'C35 H24'
_chemical_formula_sum 'C35 H24'
_chemical_formula_weight 444.54
_space_group_IT_number 14
_space_group_name_Hall '-P 2ybc'
_space_group_name_H-M_alt 'P 1 21/c 1'
_symmetry_cell_setting monoclinic
_symmetry_Int_Tables_number 14
_symmetry_space_group_name_Hall '-P 2ybc'
_symmetry_space_group_name_H-M 'P 1 21/c 1'
_atom_sites_solution_hydrogens geom
_atom_sites_solution_primary direct
_atom_sites_solution_secondary difmap
_cell_angle_alpha 90.000(5)
_cell_angle_beta 113.404(5)
_cell_angle_gamma 90.000(5)
_cell_formula_units_Z 4
_cell_length_a 10.717(5)
_cell_length_b 21.264(5)
_cell_length_c 11.420(5)
_cell_measurement_reflns_used 9187
_cell_measurement_temperature 110(2)
_cell_measurement_theta_max 29.98
_cell_measurement_theta_min 3.51
_cell_volume 2388.3(16)
_computing_cell_refinement 'Oxford Xcalibur'
_computing_data_collection 'Oxford Xcalibur (Mova) diffractometer '
_computing_data_reduction 'Oxford Xcalibur'
_computing_molecular_graphics ORTEP-III
_computing_publication_material WinGx1.80.05
_computing_structure_refinement 'SHELXL-97 (Sheldrick, 2008)'
_computing_structure_solution Shelxs-97
_diffrn_ambient_temperature 110(2)
_diffrn_measured_fraction_theta_full 0.982
_diffrn_measured_fraction_theta_max 0.982
_diffrn_measurement_device_type 'Oxford Xcalibur (Mova) diffractometer '
_diffrn_measurement_method '\f and \w scans'
_diffrn_radiation_monochromator graphite
_diffrn_radiation_source 'fine-focus sealed tube'
_diffrn_radiation_type MoK\a
_diffrn_radiation_wavelength 0.71073
_diffrn_reflns_av_R_equivalents 0.0573
_diffrn_reflns_av_sigmaI/netI 0.0483
_diffrn_reflns_limit_h_max 13
_diffrn_reflns_limit_h_min -13
_diffrn_reflns_limit_k_max 25
_diffrn_reflns_limit_k_min -26
_diffrn_reflns_limit_l_max 14
_diffrn_reflns_limit_l_min -14
_diffrn_reflns_number 19714
_diffrn_reflns_theta_full 26.00
_diffrn_reflns_theta_max 26.00
_diffrn_reflns_theta_min 2.41
_exptl_absorpt_coefficient_mu 0.070
_exptl_absorpt_correction_T_max 0.9965
_exptl_absorpt_correction_T_min 0.9896
_exptl_absorpt_correction_type empirical
_exptl_absorpt_process_details sadabs
_exptl_crystal_density_diffrn 1.236
_exptl_crystal_density_method 'not measured'
_exptl_crystal_description rectangular
_exptl_crystal_F_000 936
_exptl_crystal_size_max 0.15
_exptl_crystal_size_mid 0.13
_exptl_crystal_size_min 0.05
_refine_diff_density_max 0.248
_refine_diff_density_min -0.280
_refine_diff_density_rms 0.055
_refine_ls_extinction_coef 0.0025(3)
_refine_ls_extinction_expression Fc^*^=kFc[1+0.001xFc^2^\l^3^/sin(2\q)]^-1/4^
_refine_ls_extinction_method SHELXL
_refine_ls_goodness_of_fit_ref 1.116
_refine_ls_hydrogen_treatment constr
_refine_ls_matrix_type full
_refine_ls_number_parameters 318
_refine_ls_number_reflns 4596
_refine_ls_number_restraints 0
_refine_ls_restrained_S_all 1.116
_refine_ls_R_factor_all 0.1048
_refine_ls_R_factor_gt 0.0878
_refine_ls_shift/su_max 0.016
_refine_ls_shift/su_mean 0.001
_refine_ls_structure_factor_coef Fsqd
_refine_ls_weighting_details 'calc w=1/[\s^2^(Fo^2^)+(0.0000P)^2^+5.6480P] where P=(Fo^2^+2Fc^2^)/3'
_refine_ls_weighting_scheme calc
_refine_ls_wR_factor_gt 0.1669
_refine_ls_wR_factor_ref 0.1753
_reflns_number_gt 3640
_reflns_number_total 4596
_reflns_threshold_expression >2\s(I)
_cod_data_source_file J-Mater-Chem-C-2016-4-193.cif
_cod_data_source_block dpch3m1_2
_cod_depositor_comments
;
The following automatic conversions were performed:

data item '_symmetry_cell_setting' value 'Monoclinic' was changed to
'monoclinic' in accordance with the built-in table derived from the
CIF Core dictionary named 'cif_core.dic' version 2.4.5 last updated
on 2014-11-21.

Automatic conversion script
Id: cif_fix_values 6909 2019-04-08 15:41:33Z antanas 
;
_cod_original_sg_symbol_H-M 'P 21/c'
_cod_database_code 7234520

loop_
_symmetry_equiv_pos_as_xyz
'x, y, z'
'-x, y+1/2, -z+1/2'
'-x, -y, -z'
'x, -y-1/2, z-1/2'

loop_
_atom_site_label
_atom_site_type_symbol
_atom_site_fract_x
_atom_site_fract_y
_atom_site_fract_z
_atom_site_U_iso_or_equiv
_atom_site_adp_type
_atom_site_occupancy
_atom_site_symmetry_multiplicity
_atom_site_calc_flag
_atom_site_refinement_flags
_atom_site_disorder_assembly
_atom_site_disorder_group
C1 C 0.3650(4) 0.16337(18) 0.5367(3) 0.0368(8) Uani 1 1 d . . .
C2 C 0.2425(4) 0.19680(17) 0.5091(3) 0.0357(8) Uani 1 1 d . . .
C3 C 0.2216(4) 0.25190(18) 0.4402(3) 0.0422(9) Uani 1 1 d . . .
H3 H 0.1405 0.2755 0.4205 0.051 Uiso 1 1 calc R . .
C4 C 0.3242(5) 0.2727(2) 0.3990(4) 0.0519(11) Uani 1 1 d . . .
H4 H 0.3101 0.3105 0.3511 0.062 Uiso 1 1 calc R . .
C5 C 0.4429(4) 0.2396(2) 0.4267(4) 0.0538(12) Uani 1 1 d . . .
H5 H 0.5091 0.2550 0.3978 0.065 Uiso 1 1 calc R . .
C6 C 0.4677(4) 0.1831(2) 0.4974(3) 0.0447(10) Uani 1 1 d . . .
C7 C 0.5824(4) 0.1430(2) 0.5312(4) 0.0519(11) Uani 1 1 d . . .
H7 H 0.6553 0.1540 0.5078 0.062 Uiso 1 1 calc R . .
C8 C 0.5892(4) 0.0884(2) 0.5975(4) 0.0520(11) Uani 1 1 d . . .
H8 H 0.6673 0.0625 0.6187 0.062 Uiso 1 1 calc R . .
C9 C 0.4835(4) 0.0690(2) 0.6356(3) 0.0413(9) Uani 1 1 d . . .
H9 H 0.4909 0.0310 0.6816 0.050 Uiso 1 1 calc R . .
C10 C 0.3708(3) 0.10684(18) 0.6041(3) 0.0350(8) Uani 1 1 d . . .
C11 C 0.2400(3) 0.10421(17) 0.6216(3) 0.0312(7) Uani 1 1 d . . .
C12 C 0.1638(3) 0.15901(16) 0.5647(3) 0.0311(7) Uani 1 1 d . . .
C13 C 0.0363(4) 0.16962(16) 0.5669(3) 0.0319(8) Uani 1 1 d . . .
C14 C -0.0129(4) 0.12462(16) 0.6270(3) 0.0330(8) Uani 1 1 d . . .
H14 H -0.0988 0.1315 0.6309 0.040 Uiso 1 1 calc R . .
C15 C 0.0590(3) 0.07000(16) 0.6817(3) 0.0299(7) Uani 1 1 d . . .
C16 C 0.1885(3) 0.05908(16) 0.6805(3) 0.0295(7) Uani 1 1 d . . .
C17 C 0.2679(3) 0.00281(17) 0.7476(3) 0.0318(7) Uani 1 1 d . . .
C18 C 0.3018(5) -0.04565(19) 0.6839(4) 0.0511(11) Uani 1 1 d . . .
H18 H 0.2769 -0.0428 0.5944 0.061 Uiso 1 1 calc R . .
C19 C 0.3715(5) -0.0979(2) 0.7498(4) 0.0641(13) Uani 1 1 d . . .
H19 H 0.3939 -0.1306 0.7048 0.077 Uiso 1 1 calc R . .
C20 C 0.4089(4) -0.1034(2) 0.8798(4) 0.0530(11) Uani 1 1 d . . .
H20 H 0.4560 -0.1396 0.9242 0.064 Uiso 1 1 calc R . .
C21 C 0.3771(4) -0.05577(19) 0.9438(4) 0.0420(9) Uani 1 1 d . . .
H21 H 0.4030 -0.0588 1.0334 0.050 Uiso 1 1 calc R . .
C22 C 0.3071(3) -0.00288(17) 0.8787(3) 0.0340(8) Uani 1 1 d . . .
H22 H 0.2859 0.0298 0.9244 0.041 Uiso 1 1 calc R . .
C23 C -0.0517(4) 0.22435(16) 0.5053(3) 0.0346(8) Uani 1 1 d . . .
C24 C -0.1357(6) 0.2234(2) 0.3762(4) 0.0731(16) Uani 1 1 d . . .
H24 H -0.1323 0.1884 0.3257 0.088 Uiso 1 1 calc R . .
C25 C -0.2242(6) 0.2725(2) 0.3200(4) 0.0779(17) Uani 1 1 d . . .
H25 H -0.2808 0.2709 0.2315 0.094 Uiso 1 1 calc R . .
C26 C -0.2304(4) 0.32294(19) 0.3908(4) 0.0473(10) Uani 1 1 d . . .
H26 H -0.2918 0.3564 0.3522 0.057 Uiso 1 1 calc R . .
C27 C -0.1481(5) 0.3252(2) 0.5175(4) 0.0624(13) Uani 1 1 d . . .
H27 H -0.1509 0.3607 0.5670 0.075 Uiso 1 1 calc R . .
C28 C -0.0600(5) 0.2758(2) 0.5745(4) 0.0562(12) Uani 1 1 d . . .
H28 H -0.0045 0.2776 0.6632 0.067 Uiso 1 1 calc R . .
C29 C -0.0117(3) 0.02291(16) 0.7315(3) 0.0307(7) Uani 1 1 d . . .
C30 C -0.0658(4) 0.04093(18) 0.8198(3) 0.0364(8) Uani 1 1 d . . .
H30 H -0.0521 0.0826 0.8523 0.044 Uiso 1 1 calc R . .
C31 C -0.1390(4) -0.00120(18) 0.8602(4) 0.0397(9) Uani 1 1 d . . .
H31 H -0.1749 0.0121 0.9199 0.048 Uiso 1 1 calc R . .
C32 C -0.1606(4) -0.06211(19) 0.8150(3) 0.0433(9) Uani 1 1 d . . .
C33 C -0.1075(4) -0.08007(19) 0.7276(3) 0.0436(9) Uani 1 1 d . . .
H33 H -0.1223 -0.1217 0.6949 0.052 Uiso 1 1 calc R . .
C34 C -0.0330(4) -0.03855(17) 0.6866(3) 0.0388(8) Uani 1 1 d . . .
H34 H 0.0035 -0.0523 0.6276 0.047 Uiso 1 1 calc R . .
C35 C -0.2404(5) -0.1082(2) 0.8594(4) 0.0641(13) Uani 1 1 d . . .
H35A H -0.3271 -0.0892 0.8501 0.096 Uiso 1 1 calc R . .
H35B H -0.1879 -0.1188 0.9492 0.096 Uiso 1 1 calc R . .
H35C H -0.2579 -0.1465 0.8076 0.096 Uiso 1 1 calc R . .

loop_
_atom_site_aniso_label
_atom_site_aniso_U_11
_atom_site_aniso_U_22
_atom_site_aniso_U_33
_atom_site_aniso_U_23
_atom_site_aniso_U_13
_atom_site_aniso_U_12
C1 0.0322(19) 0.055(2) 0.0251(17) -0.0080(16) 0.0134(15) -0.0123(17)
C2 0.040(2) 0.044(2) 0.0261(17) -0.0076(15) 0.0155(15) -0.0118(16)
C3 0.055(2) 0.044(2) 0.0290(18) -0.0050(16) 0.0190(17) -0.0155(19)
C4 0.070(3) 0.054(3) 0.033(2) -0.0063(18) 0.022(2) -0.026(2)
C5 0.050(3) 0.080(3) 0.035(2) -0.011(2) 0.0212(19) -0.032(2)
C6 0.037(2) 0.073(3) 0.0250(17) -0.0119(18) 0.0135(16) -0.022(2)
C7 0.030(2) 0.095(3) 0.033(2) -0.011(2) 0.0145(17) -0.013(2)
C8 0.030(2) 0.095(4) 0.032(2) -0.004(2) 0.0137(17) 0.001(2)
C9 0.0312(19) 0.064(3) 0.0287(18) -0.0005(17) 0.0123(15) 0.0060(18)
C10 0.0296(18) 0.051(2) 0.0253(16) -0.0071(15) 0.0123(14) -0.0027(16)
C11 0.0293(18) 0.043(2) 0.0228(16) -0.0043(14) 0.0119(14) -0.0007(15)
C12 0.0289(18) 0.0405(19) 0.0249(16) -0.0061(14) 0.0117(14) -0.0060(15)
C13 0.0352(19) 0.0340(18) 0.0285(17) -0.0025(14) 0.0149(15) -0.0015(15)
C14 0.0320(19) 0.0377(19) 0.0341(18) 0.0028(15) 0.0182(15) 0.0013(15)
C15 0.0300(18) 0.0354(18) 0.0248(16) 0.0004(14) 0.0114(14) 0.0004(14)
C16 0.0297(18) 0.0386(19) 0.0218(15) -0.0066(13) 0.0122(14) -0.0040(14)
C17 0.0265(17) 0.042(2) 0.0281(17) -0.0021(14) 0.0123(14) -0.0011(15)
C18 0.069(3) 0.050(2) 0.0323(19) 0.0001(17) 0.019(2) 0.019(2)
C19 0.085(4) 0.055(3) 0.055(3) 0.005(2) 0.031(3) 0.031(3)
C20 0.048(3) 0.055(3) 0.053(3) 0.016(2) 0.016(2) 0.012(2)
C21 0.034(2) 0.053(2) 0.0350(19) 0.0086(17) 0.0094(16) -0.0024(17)
C22 0.0291(18) 0.043(2) 0.0307(17) -0.0003(15) 0.0132(15) -0.0064(15)
C23 0.039(2) 0.0345(19) 0.0353(18) 0.0028(15) 0.0198(16) 0.0012(15)
C24 0.117(5) 0.046(3) 0.036(2) 0.0003(19) 0.009(3) 0.025(3)
C25 0.108(5) 0.064(3) 0.038(2) 0.009(2) 0.003(3) 0.020(3)
C26 0.050(2) 0.044(2) 0.054(2) 0.0127(19) 0.026(2) 0.0070(19)
C27 0.070(3) 0.061(3) 0.052(3) -0.005(2) 0.020(2) 0.028(2)
C28 0.064(3) 0.056(3) 0.040(2) -0.0043(19) 0.010(2) 0.020(2)
C29 0.0265(17) 0.0380(19) 0.0260(16) 0.0044(14) 0.0087(14) 0.0016(14)
C30 0.0336(19) 0.041(2) 0.0384(19) 0.0032(16) 0.0180(16) 0.0017(16)
C31 0.035(2) 0.047(2) 0.040(2) 0.0085(17) 0.0186(17) 0.0033(17)
C32 0.043(2) 0.053(2) 0.0311(19) 0.0034(17) 0.0112(17) -0.0138(19)
C33 0.053(2) 0.044(2) 0.0329(19) -0.0043(16) 0.0154(18) -0.0162(18)
C34 0.045(2) 0.044(2) 0.0261(17) -0.0021(15) 0.0135(16) -0.0060(17)
C35 0.070(3) 0.071(3) 0.054(3) 0.007(2) 0.028(2) -0.026(3)

loop_
_atom_type_symbol
_atom_type_description
_atom_type_scat_dispersion_real
_atom_type_scat_dispersion_imag
_atom_type_scat_source
C C 0.0033 0.0016 'International Tables Vol C Tables 4.2.6.8 and 6.1.1.4'
H H 0.0000 0.0000 'International Tables Vol C Tables 4.2.6.8 and 6.1.1.4'

loop_
_geom_angle_atom_site_label_1
_geom_angle_atom_site_label_2
_geom_angle_atom_site_label_3
_geom_angle
_geom_angle_site_symmetry_1
_geom_angle_site_symmetry_3
C6 C1 C2 123.6(4) . .
C6 C1 C10 123.8(4) . .
C2 C1 C10 112.6(3) . .
C3 C2 C1 118.7(3) . .
C3 C2 C12 135.7(4) . .
C1 C2 C12 105.6(3) . .
C2 C3 C4 118.7(4) . .
C2 C3 H3 120.7 . .
C4 C3 H3 120.7 . .
C5 C4 C3 121.9(4) . .
C5 C4 H4 119.0 . .
C3 C4 H4 119.0 . .
C4 C5 C6 120.8(4) . .
C4 C5 H5 119.6 . .
C6 C5 H5 119.6 . .
C1 C6 C5 116.3(4) . .
C1 C6 C7 115.9(4) . .
C5 C6 C7 127.8(4) . .
C8 C7 C6 120.6(4) . .
C8 C7 H7 119.7 . .
C6 C7 H7 119.7 . .
C7 C8 C9 122.6(4) . .
C7 C8 H8 118.7 . .
C9 C8 H8 118.7 . .
C10 C9 C8 118.2(4) . .
C10 C9 H9 120.9 . .
C8 C9 H9 120.9 . .
C9 C10 C1 118.9(3) . .
C9 C10 C11 135.8(4) . .
C1 C10 C11 105.3(3) . .
C16 C11 C12 121.0(3) . .
C16 C11 C10 131.1(3) . .
C12 C11 C10 107.9(3) . .
C13 C12 C11 120.8(3) . .
C13 C12 C2 130.5(3) . .
C11 C12 C2 108.6(3) . .
C12 C13 C14 117.5(3) . .
C12 C13 C23 124.0(3) . .
C14 C13 C23 118.5(3) . .
C15 C14 C13 122.7(3) . .
C15 C14 H14 118.6 . .
C13 C14 H14 118.6 . .
C14 C15 C16 120.1(3) . .
C14 C15 C29 117.0(3) . .
C16 C15 C29 122.7(3) . .
C11 C16 C15 117.8(3) . .
C11 C16 C17 122.8(3) . .
C15 C16 C17 119.3(3) . .
C22 C17 C18 118.0(3) . .
C22 C17 C16 119.3(3) . .
C18 C17 C16 122.7(3) . .
C19 C18 C17 120.5(4) . .
C19 C18 H18 119.8 . .
C17 C18 H18 119.8 . .
C20 C19 C18 121.1(4) . .
C20 C19 H19 119.4 . .
C18 C19 H19 119.4 . .
C21 C20 C19 118.9(4) . .
C21 C20 H20 120.5 . .
C19 C20 H20 120.5 . .
C20 C21 C22 120.5(4) . .
C20 C21 H21 119.7 . .
C22 C21 H21 119.7 . .
C17 C22 C21 120.9(3) . .
C17 C22 H22 119.5 . .
C21 C22 H22 119.5 . .
C28 C23 C24 117.4(4) . .
C28 C23 C13 121.6(3) . .
C24 C23 C13 120.8(3) . .
C25 C24 C23 121.1(4) . .
C25 C24 H24 119.4 . .
C23 C24 H24 119.4 . .
C26 C25 C24 120.3(4) . .
C26 C25 H25 119.8 . .
C24 C25 H25 119.8 . .
C25 C26 C27 119.6(4) . .
C25 C26 H26 120.2 . .
C27 C26 H26 120.2 . .
C26 C27 C28 120.2(4) . .
C26 C27 H27 119.9 . .
C28 C27 H27 119.9 . .
C23 C28 C27 121.3(4) . .
C23 C28 H28 119.3 . .
C27 C28 H28 119.3 . .
C34 C29 C30 117.9(3) . .
C34 C29 C15 121.5(3) . .
C30 C29 C15 120.4(3) . .
C31 C30 C29 120.9(3) . .
C31 C30 H30 119.5 . .
C29 C30 H30 119.5 . .
C32 C31 C30 121.0(4) . .
C32 C31 H31 119.5 . .
C30 C31 H31 119.5 . .
C31 C32 C33 118.2(3) . .
C31 C32 C35 121.0(4) . .
C33 C32 C35 120.7(4) . .
C32 C33 C34 121.5(4) . .
C32 C33 H33 119.2 . .
C34 C33 H33 119.2 . .
C29 C34 C33 120.4(3) . .
C29 C34 H34 119.8 . .
C33 C34 H34 119.8 . .
C32 C35 H35A 109.5 . .
C32 C35 H35B 109.5 . .
H35A C35 H35B 109.5 . .
C32 C35 H35C 109.5 . .
H35A C35 H35C 109.5 . .
H35B C35 H35C 109.5 . .

loop_
_geom_bond_atom_site_label_1
_geom_bond_atom_site_label_2
_geom_bond_distance
_geom_bond_site_symmetry_2
C1 C6 1.407(5) .
C1 C2 1.414(5) .
C1 C10 1.416(5) .
C2 C3 1.379(5) .
C2 C12 1.478(5) .
C3 C4 1.427(5) .
C3 H3 0.9500 .
C4 C5 1.377(6) .
C4 H4 0.9500 .
C5 C6 1.414(6) .
C5 H5 0.9500 .
C6 C7 1.419(6) .
C7 C8 1.371(6) .
C7 H7 0.9500 .
C8 C9 1.426(5) .
C8 H8 0.9500 .
C9 C10 1.375(5) .
C9 H9 0.9500 .
C10 C11 1.493(5) .
C11 C16 1.405(5) .
C11 C12 1.423(5) .
C12 C13 1.396(5) .
C13 C14 1.397(5) .
C13 C23 1.487(5) .
C14 C15 1.396(5) .
C14 H14 0.9500 .
C15 C16 1.413(5) .
C15 C29 1.497(5) .
C16 C17 1.491(5) .
C17 C22 1.390(5) .
C17 C18 1.391(5) .
C18 C19 1.383(6) .
C18 H18 0.9500 .
C19 C20 1.381(6) .
C19 H19 0.9500 .
C20 C21 1.368(6) .
C20 H20 0.9500 .
C21 C22 1.392(5) .
C21 H21 0.9500 .
C22 H22 0.9500 .
C23 C28 1.373(5) .
C23 C24 1.389(5) .
C24 C25 1.385(6) .
C24 H24 0.9500 .
C25 C26 1.362(6) .
C25 H25 0.9500 .
C26 C27 1.364(6) .
C26 H26 0.9500 .
C27 C28 1.390(6) .
C27 H27 0.9500 .
C28 H28 0.9500 .
C29 C34 1.389(5) .
C29 C30 1.401(5) .
C30 C31 1.385(5) .
C30 H30 0.9500 .
C31 C32 1.379(5) .
C31 H31 0.9500 .
C32 C33 1.384(5) .
C32 C35 1.515(5) .
C33 C34 1.390(5) .
C33 H33 0.9500 .
C34 H34 0.9500 .
C35 H35A 0.9800 .
C35 H35B 0.9800 .
C35 H35C 0.9800 .

loop_
_geom_torsion_atom_site_label_1
_geom_torsion_atom_site_label_2
_geom_torsion_atom_site_label_3
_geom_torsion_atom_site_label_4
_geom_torsion
_geom_torsion_site_symmetry_1
_geom_torsion_site_symmetry_2
_geom_torsion_site_symmetry_3
_geom_torsion_site_symmetry_4
C6 C1 C2 C3 -0.2(5) . . . .
C10 C1 C2 C3 -178.0(3) . . . .
C6 C1 C2 C12 178.6(3) . . . .
C10 C1 C2 C12 0.7(4) . . . .
C1 C2 C3 C4 0.3(5) . . . .
C12 C2 C3 C4 -177.9(4) . . . .
C2 C3 C4 C5 -0.3(6) . . . .
C3 C4 C5 C6 0.2(6) . . . .
C2 C1 C6 C5 0.0(5) . . . .
C10 C1 C6 C5 177.6(3) . . . .
C2 C1 C6 C7 -178.6(3) . . . .
C10 C1 C6 C7 -1.0(5) . . . .
C4 C5 C6 C1 0.0(5) . . . .
C4 C5 C6 C7 178.5(4) . . . .
C1 C6 C7 C8 0.4(5) . . . .
C5 C6 C7 C8 -178.0(4) . . . .
C6 C7 C8 C9 0.0(6) . . . .
C7 C8 C9 C10 0.1(6) . . . .
C8 C9 C10 C1 -0.6(5) . . . .
C8 C9 C10 C11 178.4(4) . . . .
C6 C1 C10 C9 1.1(5) . . . .
C2 C1 C10 C9 179.0(3) . . . .
C6 C1 C10 C11 -178.2(3) . . . .
C2 C1 C10 C11 -0.3(4) . . . .
C9 C10 C11 C16 0.4(7) . . . .
C1 C10 C11 C16 179.5(3) . . . .
C9 C10 C11 C12 -179.4(4) . . . .
C1 C10 C11 C12 -0.3(4) . . . .
C16 C11 C12 C13 0.6(5) . . . .
C10 C11 C12 C13 -179.6(3) . . . .
C16 C11 C12 C2 -179.1(3) . . . .
C10 C11 C12 C2 0.7(4) . . . .
C3 C2 C12 C13 -2.1(7) . . . .
C1 C2 C12 C13 179.5(3) . . . .
C3 C2 C12 C11 177.6(4) . . . .
C1 C2 C12 C11 -0.8(4) . . . .
C11 C12 C13 C14 0.1(5) . . . .
C2 C12 C13 C14 179.7(3) . . . .
C11 C12 C13 C23 -177.5(3) . . . .
C2 C12 C13 C23 2.1(6) . . . .
C12 C13 C14 C15 -1.2(5) . . . .
C23 C13 C14 C15 176.5(3) . . . .
C13 C14 C15 C16 1.6(5) . . . .
C13 C14 C15 C29 -174.2(3) . . . .
C12 C11 C16 C15 -0.2(5) . . . .
C10 C11 C16 C15 -179.9(3) . . . .
C12 C11 C16 C17 -176.5(3) . . . .
C10 C11 C16 C17 3.7(5) . . . .
C14 C15 C16 C11 -0.9(5) . . . .
C29 C15 C16 C11 174.7(3) . . . .
C14 C15 C16 C17 175.6(3) . . . .
C29 C15 C16 C17 -8.9(5) . . . .
C11 C16 C17 C22 114.3(4) . . . .
C15 C16 C17 C22 -62.0(4) . . . .
C11 C16 C17 C18 -67.5(5) . . . .
C15 C16 C17 C18 116.2(4) . . . .
C22 C17 C18 C19 0.5(6) . . . .
C16 C17 C18 C19 -177.7(4) . . . .
C17 C18 C19 C20 0.1(8) . . . .
C18 C19 C20 C21 -0.6(8) . . . .
C19 C20 C21 C22 0.5(6) . . . .
C18 C17 C22 C21 -0.6(5) . . . .
C16 C17 C22 C21 177.7(3) . . . .
C20 C21 C22 C17 0.1(6) . . . .
C12 C13 C23 C28 -101.0(5) . . . .
C14 C13 C23 C28 81.4(5) . . . .
C12 C13 C23 C24 83.4(5) . . . .
C14 C13 C23 C24 -94.2(5) . . . .
C28 C23 C24 C25 0.1(8) . . . .
C13 C23 C24 C25 175.8(5) . . . .
C23 C24 C25 C26 0.0(9) . . . .
C24 C25 C26 C27 0.6(8) . . . .
C25 C26 C27 C28 -1.2(8) . . . .
C24 C23 C28 C27 -0.6(7) . . . .
C13 C23 C28 C27 -176.4(4) . . . .
C26 C27 C28 C23 1.2(8) . . . .
C14 C15 C29 C34 121.8(4) . . . .
C16 C15 C29 C34 -53.9(5) . . . .
C14 C15 C29 C30 -54.3(4) . . . .
C16 C15 C29 C30 130.0(4) . . . .
C34 C29 C30 C31 -0.4(5) . . . .
C15 C29 C30 C31 175.7(3) . . . .
C29 C30 C31 C32 0.1(6) . . . .
C30 C31 C32 C33 -0.2(6) . . . .
C30 C31 C32 C35 179.9(4) . . . .
C31 C32 C33 C34 0.7(6) . . . .
C35 C32 C33 C34 -179.4(4) . . . .
C30 C29 C34 C33 0.8(5) . . . .
C15 C29 C34 C33 -175.3(3) . . . .
C32 C33 C34 C29 -1.0(6) . . . .
